data_7156911
loop_
_publ_author_name
'Schulze, Daniel'
'Traber, Juliane'
'Ritter, Marcel'
'G\"orls, Helmar'
'Pohnert, Georg'
'Westerhausen, Matthias'

_publ_section_title
;
 Total syntheses of the bilirubin oxidation end product Z-BOX C and its
 isomeric form Z-BOX D.
;
_journal_issue 26
_journal_name_full 'Organic &amp; biomolecular chemistry'
_journal_page_first 6489
_journal_page_last 6496
_journal_paper_doi 10.1039/c9ob01117j
_journal_volume 17
_journal_year 2019
_chemical_formula_moiety 'C10 H12 N2 O4'
_chemical_formula_sum 'C10 H12 N2 O4'
_chemical_formula_weight 224.22
_space_group_IT_number 14
_space_group_name_Hall '-P 2yn'
_space_group_name_H-M_alt 'P 1 21/n 1'
_symmetry_cell_setting monoclinic
_symmetry_space_group_name_Hall '-P 2yn'
_symmetry_space_group_name_H-M 'P 1 21/n 1'
_atom_sites_solution_hydrogens difmap
_atom_sites_solution_primary direct
_atom_sites_solution_secondary difmap
_audit_creation_method SHELXL-97
_audit_update_record
;
2019-05-13 deposited with the CCDC.    2019-06-07 downloaded from the CCDC.
;
_cell_angle_alpha 90
_cell_angle_beta 110.854(2)
_cell_angle_gamma 90
_cell_formula_units_Z 4
_cell_length_a 7.8544(3)
_cell_length_b 14.0260(6)
_cell_length_c 9.9668(4)
_cell_measurement_reflns_used 13375
_cell_measurement_temperature 133(2)
_cell_measurement_theta_max 27.47
_cell_measurement_theta_min 2.63
_cell_volume 1026.07(7)
_computing_cell_refinement DENZO
_computing_data_collection COLLECT
_computing_data_reduction DENZO
_computing_molecular_graphics SHELXTL/PC
_computing_publication_material SHELXL-97
_computing_structure_refinement 'SHELXL-97 (Sheldrick, 2008)'
_computing_structure_solution 'SHELXS-97 (Sheldrick, 2008)'
_diffrn_ambient_temperature 133(2)
_diffrn_measured_fraction_theta_full 0.997
_diffrn_measured_fraction_theta_max 0.997
_diffrn_measurement_device_type KappaCCD
_diffrn_measurement_method 'phi- + omega-scan'
_diffrn_radiation_monochromator graphite
_diffrn_radiation_source 'fine-focus sealed tube'
_diffrn_radiation_type MoK\a
_diffrn_radiation_wavelength 0.71073
_diffrn_reflns_av_R_equivalents 0.0413
_diffrn_reflns_av_sigmaI/netI 0.0269
_diffrn_reflns_limit_h_max 10
_diffrn_reflns_limit_h_min -10
_diffrn_reflns_limit_k_max 18
_diffrn_reflns_limit_k_min -18
_diffrn_reflns_limit_l_max 12
_diffrn_reflns_limit_l_min -12
_diffrn_reflns_number 13375
_diffrn_reflns_theta_full 27.47
_diffrn_reflns_theta_max 27.47
_diffrn_reflns_theta_min 2.63
_exptl_absorpt_coefficient_mu 0.114
_exptl_absorpt_correction_T_max 0.7456
_exptl_absorpt_correction_T_min 0.6291
_exptl_absorpt_correction_type multi-scan
_exptl_absorpt_process_details 'SADABS, Bruker-AXS, 2002'
_exptl_crystal_colour colourless
_exptl_crystal_density_diffrn 1.451
_exptl_crystal_density_method 'not measured'
_exptl_crystal_description prism
_exptl_crystal_F_000 472
_exptl_crystal_size_max 0.110
_exptl_crystal_size_mid 0.108
_exptl_crystal_size_min 0.102
_refine_diff_density_max 0.352
_refine_diff_density_min -0.191
_refine_diff_density_rms 0.046
_refine_ls_extinction_method none
_refine_ls_goodness_of_fit_ref 1.115
_refine_ls_hydrogen_treatment refall
_refine_ls_matrix_type full
_refine_ls_number_parameters 193
_refine_ls_number_reflns 2339
_refine_ls_number_restraints 0
_refine_ls_restrained_S_all 1.115
_refine_ls_R_factor_all 0.0486
_refine_ls_R_factor_gt 0.0405
_refine_ls_shift/su_max 0.000
_refine_ls_shift/su_mean 0.000
_refine_ls_structure_factor_coef Fsqd
_refine_ls_weighting_details 'calc w=1/[\s^2^(Fo^2^)+(0.0276P)^2^+0.6449P] where P=(Fo^2^+2Fc^2^)/3'
_refine_ls_weighting_scheme calc
_refine_ls_wR_factor_gt 0.0893
_refine_ls_wR_factor_ref 0.0937
_reflns_number_gt 2074
_reflns_number_total 2339
_reflns_threshold_expression >2sigma(I)
_cod_data_source_file c9ob01117j2.cif
_cod_data_source_block FO6412
_cod_depositor_comments 'Adding full bibliography for 7156910--7156913.cif.'
_cod_original_sg_symbol_H-M 'P 21/n'
_cod_database_code 7156911

loop_
_symmetry_equiv_pos_as_xyz
'x, y, z'
'-x+1/2, y+1/2, -z+1/2'
'-x, -y, -z'
'x-1/2, -y-1/2, z-1/2'

loop_
_atom_site_label
_atom_site_type_symbol
_atom_site_fract_x
_atom_site_fract_y
_atom_site_fract_z
_atom_site_U_iso_or_equiv
_atom_site_adp_type
_atom_site_occupancy
_atom_site_symmetry_multiplicity
_atom_site_calc_flag
O1 O 1.04002(13) 0.40626(8) 0.60783(12) 0.0268(3) Uani 1 1 d
O2 O 0.60700(15) 0.12448(8) 0.47642(12) 0.0267(3) Uani 1 1 d
H1O2 H 0.693(3) 0.080(2) 0.528(3) 0.068(8) Uiso 1 1 d
O3 O 0.49326(15) 0.09171(8) 0.64732(12) 0.0274(3) Uani 1 1 d
O4 O 0.64793(13) 0.49926(8) 0.87320(11) 0.0240(2) Uani 1 1 d
N1 N 0.78112(15) 0.43179(9) 0.66393(13) 0.0185(3) Uani 1 1 d
H1N1 H 0.826(3) 0.4704(15) 0.735(2) 0.036(5) Uiso 1 1 d
N2 N 0.34126(18) 0.49993(10) 0.81408(14) 0.0226(3) Uani 1 1 d
H1N2 H 0.349(3) 0.5260(14) 0.894(2) 0.032(5) Uiso 1 1 d
N2N2 H 0.236(3) 0.4780(14) 0.756(2) 0.032(5) Uiso 1 1 d
C1 C 0.87769(19) 0.39421(10) 0.58495(15) 0.0191(3) Uani 1 1 d
C2 C 0.74772(19) 0.33535(10) 0.46940(14) 0.0187(3) Uani 1 1 d
C3 C 0.58301(18) 0.34152(9) 0.48201(14) 0.0166(3) Uani 1 1 d
C4 C 0.60001(18) 0.40312(9) 0.60691(14) 0.0164(3) Uani 1 1 d
C5 C 0.8118(2) 0.28132(12) 0.36731(17) 0.0253(3) Uani 1 1 d
H5C H 0.876(3) 0.3233(15) 0.323(2) 0.036(5) Uiso 1 1 d
H5B H 0.710(3) 0.2504(15) 0.292(2) 0.043(6) Uiso 1 1 d
H5A H 0.897(3) 0.2294(16) 0.418(2) 0.045(6) Uiso 1 1 d
C6 C 0.40896(19) 0.29267(10) 0.39391(15) 0.0192(3) Uani 1 1 d
H6B H 0.309(2) 0.3387(12) 0.3608(18) 0.021(4) Uiso 1 1 d
H6A H 0.426(2) 0.2658(13) 0.3076(19) 0.024(4) Uiso 1 1 d
C7 C 0.34976(19) 0.21386(10) 0.47591(16) 0.0212(3) Uani 1 1 d
H7B H 0.310(2) 0.2393(13) 0.553(2) 0.027(4) Uiso 1 1 d
H7A H 0.243(2) 0.1796(13) 0.4090(19) 0.029(5) Uiso 1 1 d
C8 C 0.49003(19) 0.13774(10) 0.54334(15) 0.0198(3) Uani 1 1 d
C9 C 0.46521(18) 0.42507(10) 0.65553(15) 0.0172(3) Uani 1 1 d
H9 H 0.345(2) 0.4031(13) 0.6012(19) 0.025(4) Uiso 1 1 d
C10 C 0.49149(18) 0.47864(10) 0.78803(15) 0.0180(3) Uani 1 1 d

loop_
_atom_site_aniso_label
_atom_site_aniso_U_11
_atom_site_aniso_U_22
_atom_site_aniso_U_33
_atom_site_aniso_U_23
_atom_site_aniso_U_13
_atom_site_aniso_U_12
O1 0.0158(5) 0.0367(6) 0.0302(6) -0.0062(5) 0.0111(4) -0.0028(4)
O2 0.0292(6) 0.0261(6) 0.0303(6) 0.0074(5) 0.0175(5) 0.0091(5)
O3 0.0268(6) 0.0312(6) 0.0274(6) 0.0071(5) 0.0136(5) 0.0026(4)
O4 0.0175(5) 0.0294(6) 0.0241(5) -0.0087(4) 0.0063(4) -0.0033(4)
N1 0.0144(6) 0.0230(6) 0.0184(6) -0.0039(5) 0.0062(4) -0.0015(4)
N2 0.0188(6) 0.0290(7) 0.0221(6) -0.0072(5) 0.0100(5) -0.0012(5)
C1 0.0183(7) 0.0201(7) 0.0198(6) 0.0010(5) 0.0082(5) 0.0010(5)
C2 0.0211(7) 0.0188(6) 0.0177(6) 0.0007(5) 0.0088(5) 0.0006(5)
C3 0.0179(7) 0.0161(6) 0.0159(6) 0.0014(5) 0.0060(5) 0.0013(5)
C4 0.0163(6) 0.0159(6) 0.0163(6) 0.0021(5) 0.0048(5) 0.0002(5)
C5 0.0256(8) 0.0276(8) 0.0276(8) -0.0055(6) 0.0155(6) -0.0015(6)
C6 0.0178(7) 0.0203(7) 0.0180(6) -0.0006(5) 0.0045(5) 0.0011(5)
C7 0.0180(7) 0.0207(7) 0.0245(7) -0.0012(6) 0.0073(6) -0.0014(5)
C8 0.0183(7) 0.0197(7) 0.0216(7) -0.0028(5) 0.0072(5) -0.0036(5)
C9 0.0151(6) 0.0183(6) 0.0177(6) 0.0001(5) 0.0051(5) 0.0000(5)
C10 0.0179(6) 0.0173(6) 0.0193(6) 0.0014(5) 0.0075(5) 0.0002(5)

loop_
_atom_type_symbol
_atom_type_description
_atom_type_scat_dispersion_real
_atom_type_scat_dispersion_imag
_atom_type_scat_source
C C 0.0033 0.0016 'International Tables Vol C Tables 4.2.6.8 and 6.1.1.4'
H H 0.0000 0.0000 'International Tables Vol C Tables 4.2.6.8 and 6.1.1.4'
N N 0.0061 0.0033 'International Tables Vol C Tables 4.2.6.8 and 6.1.1.4'
O O 0.0106 0.0060 'International Tables Vol C Tables 4.2.6.8 and 6.1.1.4'

loop_
_geom_angle_atom_site_label_1
_geom_angle_atom_site_label_2
_geom_angle_atom_site_label_3
_geom_angle
C8 O2 H1O2 108.6(16)
C1 N1 C4 110.31(12)
C1 N1 H1N1 123.9(13)
C4 N1 H1N1 125.6(13)
C10 N2 H1N2 120.3(13)
C10 N2 N2N2 119.1(13)
H1N2 N2 N2N2 119.7(18)
O1 C1 N1 126.12(13)
O1 C1 C2 127.07(13)
N1 C1 C2 106.80(12)
C3 C2 C1 108.02(12)
C3 C2 C5 131.65(13)
C1 C2 C5 120.32(13)
C2 C3 C4 108.29(12)
C2 C3 C6 128.40(13)
C4 C3 C6 123.25(12)
C9 C4 N1 127.41(13)
C9 C4 C3 126.02(12)
N1 C4 C3 106.57(11)
C2 C5 H5C 110.8(12)
C2 C5 H5B 111.4(12)
H5C C5 H5B 109.3(16)
C2 C5 H5A 110.8(12)
H5C C5 H5A 107.8(16)
H5B C5 H5A 106.5(17)
C3 C6 C7 113.63(11)
C3 C6 H6B 110.5(10)
C7 C6 H6B 107.2(10)
C3 C6 H6A 107.6(10)
C7 C6 H6A 110.4(10)
H6B C6 H6A 107.4(14)
C8 C7 C6 115.66(12)
C8 C7 H7B 107.0(10)
C6 C7 H7B 112.9(10)
C8 C7 H7A 105.5(11)
C6 C7 H7A 109.5(10)
H7B C7 H7A 105.6(14)
O3 C8 O2 123.17(13)
O3 C8 C7 123.13(13)
O2 C8 C7 113.69(12)
C4 C9 C10 124.29(13)
C4 C9 H9 117.7(11)
C10 C9 H9 118.0(11)
O4 C10 N2 122.69(13)
O4 C10 C9 121.13(12)
N2 C10 C9 116.11(12)

loop_
_geom_bond_atom_site_label_1
_geom_bond_atom_site_label_2
_geom_bond_distance
O1 C1 1.2244(17)
O2 C8 1.3266(18)
O2 H1O2 0.93(3)
O3 C8 1.2136(17)
O4 C10 1.2536(17)
N1 C1 1.3776(18)
N1 C4 1.3902(17)
N1 H1N1 0.86(2)
N2 C10 1.3293(18)
N2 H1N2 0.86(2)
N2 N2N2 0.88(2)
C1 C2 1.4876(19)
C2 C3 1.346(2)
C2 C5 1.492(2)
C3 C4 1.4818(19)
C3 C6 1.5016(19)
C4 C9 1.3475(19)
C5 H5C 0.98(2)
C5 H5B 0.99(2)
C5 H5A 1.00(2)
C6 C7 1.542(2)
C6 H6B 0.976(17)
C6 H6A 0.992(18)
C7 C8 1.509(2)
C7 H7B 0.992(19)
C7 H7A 0.991(19)
C9 C10 1.4686(19)
C9 H9 0.956(18)
